data_7114384
loop_
_publ_author_name
'Szemes, Fridrich'
'Drew, Michael G. B.'
'Beer, Paul D.'

_publ_section_title
;
 Calix[4]arene based dendrimersElectronic supplementary information (ESI)
 available: 1H NMR and UV-Vis spectra and data analysis. See
 http://www.rsc.org/suppdata/cc/b2/b202315f/
;
_journal_issue 11
_journal_name_full 'Chemical Communications'
_journal_page_first 1228
_journal_paper_doi 10.1039/b202315f
_journal_year 2002
_chemical_formula_sum 'C112 H114 N6 O34'
_chemical_formula_weight 2088.09
_chemical_name_systematic
; 
? 
;
_space_group_IT_number 2
_symmetry_cell_setting triclinic
_symmetry_space_group_name_Hall '-P 1'
_symmetry_space_group_name_H-M 'P -1'
_atom_sites_solution_hydrogens geom
_atom_sites_solution_primary direct
_atom_sites_solution_secondary difmap
_audit_creation_method SHELXL-97
_cell_angle_alpha 82.417(10)
_cell_angle_beta 80.289(10)
_cell_angle_gamma 68.870(10)
_cell_formula_units_Z 2
_cell_length_a 15.32(2)
_cell_length_b 15.59(2)
_cell_length_c 25.11(3)
_cell_measurement_temperature 293(2)
_cell_volume 5497(12)
_computing_cell_refinement XDS
_computing_data_collection 'XDS (Kabsch, 1991)'
_computing_data_reduction XDS
_computing_molecular_graphics PLATON(Spek,1994)
_computing_structure_refinement 'SHELXL-93 (Sheldrick, 1993)'
_computing_structure_solution 'SHELXS-86 (Sheldrick, 1990)'
_diffrn_ambient_temperature 293(2)
_diffrn_measurement_device 'Marresearch Image Plate'
_diffrn_measurement_method '95 frames at 2^o intervals, counting time 2 min.'
_diffrn_radiation_monochromator graphite
_diffrn_radiation_source 'fine-focus sealed tube'
_diffrn_radiation_type MoK\a
_diffrn_radiation_wavelength 0.71073
_diffrn_reflns_av_R_equivalents 0.0000
_diffrn_reflns_av_sigmaI/netI 0.0787
_diffrn_reflns_limit_h_max 18
_diffrn_reflns_limit_h_min 0
_diffrn_reflns_limit_k_max 19
_diffrn_reflns_limit_k_min -17
_diffrn_reflns_limit_l_max 31
_diffrn_reflns_limit_l_min -30
_diffrn_reflns_number 19156
_diffrn_reflns_theta_max 26.24
_diffrn_reflns_theta_min 2.33
_exptl_absorpt_coefficient_mu 0.094
_exptl_absorpt_correction_type none
_exptl_crystal_density_diffrn 1.262
_exptl_crystal_density_method 'not measured'
_exptl_crystal_F_000 2200
_refine_diff_density_max 0.767
_refine_diff_density_min -0.621
_refine_diff_density_rms 0.073
_refine_ls_extinction_method none
_refine_ls_goodness_of_fit_ref 1.077
_refine_ls_hydrogen_treatment mixed
_refine_ls_matrix_type full
_refine_ls_number_parameters 1342
_refine_ls_number_reflns 19156
_refine_ls_number_restraints 0
_refine_ls_restrained_S_all 1.077
_refine_ls_R_factor_all 0.2107
_refine_ls_R_factor_gt 0.1140
_refine_ls_shift/su_max 2.649
_refine_ls_shift/su_mean 0.030
_refine_ls_structure_factor_coef Fsqd
_refine_ls_weighting_details 'calc w=1/[\s^2^(Fo^2^)+(0.1767P)^2^+5.7313P] where P=(Fo^2^+2Fc^2^)/3'
_refine_ls_weighting_scheme calc
_refine_ls_wR_factor_gt 0.2951
_refine_ls_wR_factor_ref 0.3480
_reflns_number_gt 10247
_reflns_number_total 19156
_reflns_threshold_expression >2sigma(I)
_cod_data_source_file b202315f.txt
_cod_data_source_block 1
_cod_original_cell_volume 5496(14)
_cod_original_sg_symbol_H-M P-1
_cod_database_code 7114384
_hydrogen_bonds
'D-H H...A D...A D-H...A O250-H250...O350 0.82 2.04 2.78 151 O450-H450...O150 0.82 1.99 2.72 146 O650-H650...O750 0.82 1.98 2.77 162 O850-H850...O750 0.82 1.97 2.77 164 O115-H115...O175 0.82 2.05 2.81 153 O950-H950...O175 0.82 2.66 3.18 122 N154-H154...O150 0.86 2.47 3.27 155 N654-H654...O850 0.86 2.53 3.18 132'

loop_
_symmetry_equiv_pos_as_xyz
'x, y, z'
'-x, -y, -z'

loop_
_atom_site_label
_atom_site_type_symbol
_atom_site_fract_x
_atom_site_fract_y
_atom_site_fract_z
_atom_site_U_iso_or_equiv
_atom_site_adp_type
_atom_site_occupancy
_atom_site_symmetry_multiplicity
_atom_site_calc_flag
_atom_site_refinement_flags
_atom_site_disorder_assembly
_atom_site_disorder_group
C11 C 0.5428(4) 0.6211(4) 0.1443(2) 0.0460(13) Uani 1 1 d . . .
C12 C 0.5122(5) 0.6799(4) 0.1861(3) 0.0604(16) Uani 1 1 d . . .
H12 H 0.5164 0.7385 0.1797 0.072 Uiso 1 1 calc R . .
C13 C 0.4759(5) 0.6529(5) 0.2367(3) 0.0687(18) Uani 1 1 d . . .
H13 H 0.4527 0.6943 0.2635 0.082 Uiso 1 1 calc R . .
C14 C 0.4737(5) 0.5655(4) 0.2476(3) 0.0619(16) Uani 1 1 d . . .
H14 H 0.4529 0.5472 0.2827 0.074 Uiso 1 1 calc R . .
C15 C 0.5020(4) 0.5026(4) 0.2076(2) 0.0450(13) Uani 1 1 d . . .
C16 C 0.5337(4) 0.5342(4) 0.1560(2) 0.0456(13) Uani 1 1 d . . .
C17 C 0.4998(4) 0.4060(4) 0.2213(2) 0.0443(13) Uani 1 1 d . . .
H17A H 0.5032 0.3787 0.1881 0.053 Uiso 1 1 calc R . .
H17B H 0.4403 0.4090 0.2432 0.053 Uiso 1 1 calc R . .
C21 C 0.5811(3) 0.3443(4) 0.2521(2) 0.0424(12) Uani 1 1 d . . .
C22 C 0.5680(4) 0.3303(4) 0.3075(2) 0.0458(13) Uani 1 1 d . . .
H22 H 0.5081 0.3558 0.3265 0.055 Uiso 1 1 calc R . .
C23 C 0.6423(4) 0.2791(4) 0.3352(2) 0.0461(13) Uani 1 1 d . . .
C24 C 0.7329(4) 0.2398(4) 0.3096(2) 0.0468(13) Uani 1 1 d . . .
H24 H 0.7821 0.2066 0.3296 0.056 Uiso 1 1 calc R . .
C25 C 0.7491(3) 0.2506(4) 0.2537(2) 0.0422(12) Uani 1 1 d . . .
C26 C 0.6728(4) 0.3025(3) 0.2251(2) 0.0404(12) Uani 1 1 d . . .
C27 C 0.8499(4) 0.2088(4) 0.2242(2) 0.0518(14) Uani 1 1 d . . .
H27A H 0.8889 0.1635 0.2488 0.062 Uiso 1 1 calc R . .
H27B H 0.8482 0.1776 0.1937 0.062 Uiso 1 1 calc R . .
C31 C 0.8930(3) 0.2823(4) 0.2044(2) 0.0502(14) Uani 1 1 d . . .
C32 C 0.9300(4) 0.3185(5) 0.2398(3) 0.0617(17) Uani 1 1 d . . .
H32 H 0.9306 0.2952 0.2759 0.074 Uiso 1 1 calc R . .
C33 C 0.9656(5) 0.3882(5) 0.2216(3) 0.0716(19) Uani 1 1 d . . .
H33 H 0.9908 0.4110 0.2454 0.086 Uiso 1 1 calc R . .
C34 C 0.9641(4) 0.4240(5) 0.1693(3) 0.0666(18) Uani 1 1 d . . .
H34 H 0.9876 0.4717 0.1581 0.080 Uiso 1 1 calc R . .
C35 C 0.9285(4) 0.3915(4) 0.1323(2) 0.0528(14) Uani 1 1 d . . .
C36 C 0.8964(4) 0.3185(4) 0.1504(2) 0.0488(14) Uani 1 1 d . . .
C37 C 0.9253(4) 0.4357(5) 0.0748(3) 0.0654(17) Uani 1 1 d . . .
H37A H 0.9093 0.3983 0.0528 0.078 Uiso 1 1 calc R . .
H37B H 0.9874 0.4373 0.0598 0.078 Uiso 1 1 calc R . .
C41 C 0.8534(4) 0.5338(4) 0.0720(3) 0.0596(16) Uani 1 1 d . . .
C42 C 0.8808(5) 0.6116(5) 0.0626(3) 0.0693(19) Uani 1 1 d . . .
H42 H 0.9445 0.6049 0.0564 0.083 Uiso 1 1 calc R . .
C43 C 0.8127(5) 0.6981(5) 0.0627(2) 0.0592(16) Uani 1 1 d . . .
C44 C 0.7178(5) 0.7117(4) 0.0734(2) 0.0552(15) Uani 1 1 d . . .
H44 H 0.6738 0.7712 0.0749 0.066 Uiso 1 1 calc R . .
C45 C 0.6877(4) 0.6357(4) 0.0820(2) 0.0487(14) Uani 1 1 d . . .
C46 C 0.7574(4) 0.5478(4) 0.0802(2) 0.0525(14) Uani 1 1 d . . .
C47 C 0.5821(4) 0.6520(4) 0.0887(2) 0.0526(14) Uani 1 1 d . . .
H47A H 0.5483 0.7173 0.0814 0.063 Uiso 1 1 calc R . .
H47B H 0.5703 0.6195 0.0619 0.063 Uiso 1 1 calc R . .
N200 N 0.6269(4) 0.2637(4) 0.3943(2) 0.0630(14) Uani 1 1 d . . .
O201 O 0.5459(4) 0.2821(5) 0.41685(19) 0.111(2) Uani 1 1 d . . .
O202 O 0.6939(3) 0.2314(4) 0.41926(17) 0.0810(15) Uani 1 1 d . . .
N400 N 0.8416(6) 0.7786(5) 0.0493(3) 0.089(2) Uani 1 1 d . . .
O401 O 0.7818(5) 0.8565(5) 0.0570(3) 0.115(2) Uani 1 1 d . . .
O402 O 0.9234(6) 0.7670(5) 0.0302(3) 0.132(3) Uani 1 1 d . . .
O150 O 0.5559(3) 0.4757(2) 0.11389(14) 0.0480(9) Uani 1 1 d . . .
O250 O 0.6820(2) 0.3148(3) 0.17016(14) 0.0504(10) Uani 1 1 d . . .
H250 H 0.7361 0.2853 0.1576 0.060 Uiso 1 1 calc R . .
C151 C 0.4806(5) 0.4923(4) 0.0826(3) 0.0604(16) Uani 1 1 d . . .
H15A H 0.4881 0.5330 0.0508 0.072 Uiso 1 1 calc R . .
H15B H 0.4210 0.5234 0.1039 0.072 Uiso 1 1 calc R . .
C152 C 0.4778(4) 0.4045(4) 0.0648(2) 0.0560(15) Uani 1 1 d . . .
O153 O 0.4201(3) 0.4100(3) 0.0353(2) 0.0774(14) Uani 1 1 d . . .
N154 N 0.5413(3) 0.3249(3) 0.08324(18) 0.0493(11) Uani 1 1 d . . .
H154 H 0.5867 0.3303 0.0970 0.059 Uiso 1 1 calc R . .
O350 O 0.8632(2) 0.2802(3) 0.11468(15) 0.0498(9) Uani 1 1 d . . .
C351 C 0.9349(4) 0.2026(4) 0.0888(3) 0.0633(17) Uani 1 1 d . . .
H35A H 0.9906 0.1818 0.1072 0.076 Uiso 1 1 calc R . .
H35B H 0.9528 0.2214 0.0514 0.076 Uiso 1 1 calc R . .
C352 C 0.8975(4) 0.1255(4) 0.0908(2) 0.0519(14) Uani 1 1 d . . .
O353 O 0.8201(3) 0.1276(3) 0.1099(2) 0.0798(14) Uani 1 1 d . . .
O356 O 0.9656(3) 0.0529(3) 0.0701(2) 0.0761(14) Uani 1 1 d . . .
C354 C 0.9458(6) -0.0321(5) 0.0713(3) 0.084(2) Uani 1 1 d . . .
H35C H 0.9189 -0.0327 0.0390 0.101 Uiso 1 1 calc R . .
H35D H 0.9012 -0.0374 0.1028 0.101 Uiso 1 1 calc R . .
C355 C 1.0367(7) -0.1095(6) 0.0735(4) 0.108(3) Uani 1 1 d . . .
H35E H 1.0817 -0.1010 0.0436 0.129 Uiso 1 1 calc R . .
H35F H 1.0273 -0.1666 0.0714 0.129 Uiso 1 1 calc R . .
H35G H 1.0600 -0.1112 0.1069 0.129 Uiso 1 1 calc R . .
O450 O 0.7375(3) 0.4687(3) 0.0863(2) 0.0654(12) Uani 1 1 d . . .
H450 H 0.6824 0.4807 0.0817 0.079 Uiso 1 1 calc R . .
C51 C -0.0091(4) 0.3084(4) 0.4602(2) 0.0531(14) Uani 1 1 d . . .
C52 C -0.0403(5) 0.3898(5) 0.4872(3) 0.079(2) Uani 1 1 d . . .
H52 H -0.0326 0.4434 0.4694 0.095 Uiso 1 1 calc R . .
C53 C -0.0826(6) 0.3893(6) 0.5408(3) 0.087(2) Uani 1 1 d . . .
H53 H -0.1060 0.4436 0.5582 0.105 Uiso 1 1 calc R . .
C54 C -0.0901(5) 0.3111(5) 0.5677(3) 0.077(2) Uani 1 1 d . . .
H54 H -0.1170 0.3126 0.6038 0.092 Uiso 1 1 calc R . .
C55 C -0.0590(4) 0.2287(4) 0.5435(2) 0.0516(14) Uani 1 1 d . . .
C56 C -0.0221(3) 0.2300(4) 0.4891(2) 0.0428(13) Uani 1 1 d . . .
C57 C -0.0628(4) 0.1409(4) 0.5772(2) 0.0567(15) Uani 1 1 d . . .
H57A H -0.1253 0.1531 0.5974 0.068 Uiso 1 1 calc R . .
H57B H -0.0524 0.0935 0.5530 0.068 Uiso 1 1 calc R . .
C61 C 0.0094(4) 0.1058(4) 0.6161(2) 0.0567(15) Uani 1 1 d . . .
C62 C -0.0166(5) 0.1158(5) 0.6711(3) 0.0663(18) Uani 1 1 d . . .
H62 H -0.0795 0.1438 0.6850 0.080 Uiso 1 1 calc R . .
C63 C 0.0531(6) 0.0832(5) 0.7054(3) 0.076(2) Uani 1 1 d . . .
C64 C 0.1472(6) 0.0413(5) 0.6866(3) 0.074(2) Uani 1 1 d . . .
H64 H 0.1915 0.0196 0.7109 0.088 Uiso 1 1 calc R . .
C65 C 0.1756(5) 0.0316(4) 0.6322(2) 0.0576(15) Uani 1 1 d . . .
C66 C 0.1065(4) 0.0629(4) 0.5972(2) 0.0532(14) Uani 1 1 d . . .
C67 C 0.2791(4) -0.0137(4) 0.6106(3) 0.0623(17) Uani 1 1 d . . .
H67A H 0.2847 -0.0572 0.5849 0.075 Uiso 1 1 calc R . .
H67B H 0.3134 -0.0478 0.6404 0.075 Uiso 1 1 calc R . .
C71 C 0.3239(4) 0.0569(4) 0.5829(2) 0.0539(15) Uani 1 1 d . . .
C72 C 0.3492(4) 0.1107(5) 0.6135(3) 0.0642(17) Uani 1 1 d . . .
H72 H 0.3433 0.1005 0.6511 0.077 Uiso 1 1 calc R . .
C73 C 0.3833(4) 0.1792(5) 0.5882(3) 0.0651(18) Uani 1 1 d . . .
H73 H 0.4002 0.2147 0.6088 0.078 Uiso 1 1 calc R . .
C74 C 0.3920(4) 0.1947(4) 0.5334(3) 0.0565(15) Uani 1 1 d . . .
H74 H 0.4132 0.2419 0.5170 0.068 Uiso 1 1 calc R . .
C75 C 0.3696(4) 0.1408(4) 0.5009(2) 0.0510(14) Uani 1 1 d . . .
C76 C 0.3384(4) 0.0712(4) 0.5272(2) 0.0478(14) Uani 1 1 d . . .
C77 C 0.3796(4) 0.1600(4) 0.4400(2) 0.0577(15) Uani 1 1 d . . .
H77A H 0.4391 0.1700 0.4280 0.069 Uiso 1 1 calc R . .
H77B H 0.3823 0.1059 0.4238 0.069 Uiso 1 1 calc R . .
C81 C 0.3014(4) 0.2419(4) 0.4195(2) 0.0484(13) Uani 1 1 d . . .
C82 C 0.3165(4) 0.3233(5) 0.3992(2) 0.0599(16) Uani 1 1 d . . .
H82 H 0.3754 0.3279 0.3990 0.072 Uiso 1 1 calc R . .
C83 C 0.2451(5) 0.3976(4) 0.3794(2) 0.0583(16) Uani 1 1 d . . .
C84 C 0.1555(4) 0.3946(4) 0.3795(2) 0.0534(15) Uani 1 1 d . . .
H84 H 0.1086 0.4455 0.3658 0.064 Uiso 1 1 calc R . .
C85 C 0.1363(4) 0.3154(4) 0.4000(2) 0.0493(14) Uani 1 1 d . . .
C86 C 0.2110(4) 0.2394(4) 0.4186(2) 0.0442(13) Uani 1 1 d . . .
C87 C 0.0396(4) 0.3099(4) 0.4021(2) 0.0529(14) Uani 1 1 d . . .
H87A H 0.0452 0.2546 0.3861 0.063 Uiso 1 1 calc R . .
H87B H 0.0015 0.3627 0.3810 0.063 Uiso 1 1 calc R . .
N600 N 0.0258(9) 0.0886(7) 0.7636(3) 0.123(3) Uani 1 1 d . . .
O601 O -0.0559(7) 0.1326(7) 0.7797(3) 0.143(3) Uani 1 1 d . . .
O602 O 0.0861(9) 0.0576(10) 0.7924(3) 0.260(8) Uani 1 1 d . . .
N800 N 0.2644(6) 0.4803(5) 0.3560(3) 0.0818(18) Uani 1 1 d . . .
O801 O 0.2023(5) 0.5444(4) 0.3361(3) 0.1033(19) Uani 1 1 d . . .
O802 O 0.3434(5) 0.4845(4) 0.3583(3) 0.122(2) Uani 1 1 d . . .
C651 C -0.0577(4) 0.1460(5) 0.4277(2) 0.0557(15) Uani 1 1 d . . .
H65A H -0.1035 0.2074 0.4220 0.067 Uiso 1 1 calc R . .
H65B H -0.0917 0.1057 0.4448 0.067 Uiso 1 1 calc R . .
C652 C -0.0057(4) 0.1118(4) 0.3734(2) 0.0450(13) Uani 1 1 d . . .
O653 O -0.0523(3) 0.1209(3) 0.33720(17) 0.0630(11) Uani 1 1 d . . .
N654 N 0.0886(3) 0.0716(3) 0.37010(18) 0.0484(11) Uani 1 1 d . . .
H654 H 0.1121 0.0666 0.3996 0.058 Uiso 1 1 calc R . .
O550 O 0.0061(2) 0.1488(3) 0.46327(15) 0.0478(9) Uani 1 1 d . . .
O650 O 0.1258(3) 0.0536(3) 0.54354(15) 0.0614(11) Uani 1 1 d . . .
H650 H 0.1832 0.0340 0.5349 0.074 Uiso 1 1 calc R . .
O750 O 0.3109(2) 0.0198(3) 0.49567(16) 0.0544(10) Uani 1 1 d . . .
C751 C 0.3791(4) -0.0676(4) 0.4819(3) 0.0558(15) Uani 1 1 d . . .
H75A H 0.4119 -0.0987 0.5127 0.067 Uiso 1 1 calc R . .
H75B H 0.4252 -0.0594 0.4520 0.067 Uiso 1 1 calc R . .
C752 C 0.3274(4) -0.1236(4) 0.4663(2) 0.0515(14) Uani 1 1 d . A .
O753 O 0.2445(3) -0.1011(3) 0.4696(2) 0.0757(13) Uani 1 1 d . . .
O754 O 0.3893(3) -0.2017(3) 0.4480(2) 0.0729(13) Uani 1 1 d . . .
C755 C 0.3514(7) -0.2690(7) 0.4351(5) 0.123(4) Uani 0.50 1 d P A 1
H75C H 0.3011 -0.2395 0.4128 0.147 Uiso 0.50 1 calc PR A 1
H75D H 0.3265 -0.2973 0.4681 0.147 Uiso 0.50 1 calc PR A 1
C756 C 0.4337(16) -0.3414(16) 0.4045(9) 0.119(6) Uiso 0.50 1 d P A 1
C758 C 0.3514(7) -0.2690(7) 0.4351(5) 0.123(4) Uani 0.50 1 d P A 2
H75E H 0.3780 -0.3260 0.4570 0.147 Uiso 0.50 1 calc PR A 2
H75F H 0.2838 -0.2466 0.4465 0.147 Uiso 0.50 1 calc PR A 2
C757 C 0.3653(19) -0.2884(18) 0.3857(10) 0.137(8) Uiso 0.50 1 d P A 2
H75G H 0.3174 -0.2437 0.3664 0.165 Uiso 0.50 1 calc PR A 2
H75H H 0.3626 -0.3487 0.3844 0.165 Uiso 0.50 1 calc PR A 2
H75I H 0.4263 -0.2874 0.3692 0.165 Uiso 0.50 1 calc PR A 2
O850 O 0.1920(3) 0.1605(3) 0.43472(17) 0.0564(10) Uani 1 1 d . . .
H850 H 0.2307 0.1269 0.4542 0.068 Uiso 1 1 calc R . .
C91 C 0.4824(3) 0.1203(4) 0.06114(19) 0.0408(12) Uani 1 1 d . . .
C92 C 0.4867(4) 0.2095(4) 0.0538(2) 0.0435(13) Uani 1 1 d . . .
H92 H 0.4518 0.2530 0.0292 0.052 Uiso 1 1 calc R . .
C93 C 0.5423(4) 0.2332(4) 0.0827(2) 0.0438(13) Uani 1 1 d . . .
C94 C 0.6003(3) 0.1654(4) 0.1161(2) 0.0443(13) Uani 1 1 d . . .
H94 H 0.6403 0.1806 0.1341 0.053 Uiso 1 1 calc R . .
C96 C 0.5382(4) 0.0545(4) 0.0955(2) 0.0412(12) Uani 1 1 d . . .
C95 C 0.5997(4) 0.0759(4) 0.1231(2) 0.0432(12) Uani 1 1 d . . .
C97 C 0.6593(4) 0.0063(4) 0.1630(2) 0.0502(14) Uani 1 1 d . . .
H97A H 0.6792 -0.0553 0.1509 0.060 Uiso 1 1 calc R . .
H97B H 0.7153 0.0205 0.1648 0.060 Uiso 1 1 calc R . .
C101 C 0.6019(3) 0.0096(4) 0.2186(2) 0.0445(13) Uani 1 1 d . . .
C102 C 0.5832(4) 0.0845(4) 0.2497(2) 0.0554(15) Uani 1 1 d . . .
H102 H 0.6167 0.1247 0.2394 0.066 Uiso 1 1 calc R . .
C103 C 0.5170(5) 0.0998(5) 0.2946(3) 0.0608(16) Uani 1 1 d . . .
H103 H 0.5068 0.1487 0.3152 0.073 Uiso 1 1 calc R . .
C104 C 0.4653(4) 0.0415(4) 0.3092(2) 0.0553(15) Uani 1 1 d . . .
H104 H 0.4178 0.0543 0.3385 0.066 Uiso 1 1 calc R . .
C105 C 0.4822(3) -0.0356(4) 0.2813(2) 0.0431(13) Uani 1 1 d . . .
C106 C 0.5533(3) -0.0519(4) 0.2383(2) 0.0394(12) Uani 1 1 d . . .
C107 C 0.4217(4) -0.0955(4) 0.2988(2) 0.0490(14) Uani 1 1 d . . .
H10A H 0.4244 -0.1155 0.3369 0.059 Uiso 1 1 calc R . .
H10B H 0.4474 -0.1501 0.2786 0.059 Uiso 1 1 calc R . .
C111 C 0.3186(4) -0.0455(4) 0.2898(2) 0.0429(12) Uani 1 1 d . . .
C112 C 0.2487(4) -0.0092(4) 0.3322(2) 0.0481(13) Uani 1 1 d . . .
H112 H 0.2652 -0.0154 0.3669 0.058 Uiso 1 1 calc R . .
C113 C 0.1553(3) 0.0360(4) 0.3241(2) 0.0410(12) Uani 1 1 d . . .
C114 C 0.1312(4) 0.0436(4) 0.2729(2) 0.0506(14) Uani 1 1 d . . .
H114 H 0.0685 0.0732 0.2672 0.061 Uiso 1 1 calc R . .
C115 C 0.1990(4) 0.0077(4) 0.2293(2) 0.0503(14) Uani 1 1 d . . .
C116 C 0.2915(4) -0.0377(4) 0.2383(2) 0.0468(13) Uani 1 1 d . . .
O115 O 0.3638(3) -0.0769(3) 0.19866(16) 0.0616(11) Uani 1 1 d . . .
H115 H 0.3423 -0.0735 0.1704 0.074 Uiso 1 1 calc R . .
O950 O 0.5309(3) -0.0327(3) 0.10358(16) 0.0539(10) Uani 1 1 d . . .
H950 H 0.5063 -0.0406 0.0789 0.065 Uiso 1 1 calc R . .
C117 C 0.1686(4) 0.0198(5) 0.1732(2) 0.0604(16) Uani 1 1 d . . .
H11A H 0.1957 -0.0387 0.1570 0.073 Uiso 1 1 calc R . .
H11B H 0.1004 0.0378 0.1769 0.073 Uiso 1 1 calc R . .
C121 C 0.1989(4) 0.0915(4) 0.1364(2) 0.0465(14) Uani 1 1 d . . .
C122 C 0.1512(4) 0.1859(5) 0.1408(2) 0.0605(17) Uani 1 1 d . . .
H122 H 0.0978 0.2050 0.1663 0.073 Uiso 1 1 calc R . .
C123 C 0.1805(4) 0.2513(5) 0.1086(3) 0.0612(16) Uani 1 1 d . . .
H123 H 0.1454 0.3136 0.1109 0.073 Uiso 1 1 calc R . .
C124 C 0.2626(4) 0.2236(4) 0.0728(2) 0.0569(15) Uani 1 1 d . . .
H124 H 0.2832 0.2681 0.0518 0.068 Uiso 1 1 calc R . .
C125 C 0.3150(4) 0.1315(4) 0.06728(19) 0.0433(13) Uani 1 1 d . . .
C126 C 0.2789(4) 0.0666(4) 0.0974(2) 0.0462(13) Uani 1 1 d . . .
C127 C 0.4110(4) 0.1010(4) 0.0336(2) 0.0448(13) Uani 1 1 d . . .
H12A H 0.4071 0.1338 -0.0020 0.054 Uiso 1 1 calc R . .
H12B H 0.4313 0.0355 0.0291 0.054 Uiso 1 1 calc R . .
O175 O 0.3261(3) -0.0275(3) 0.09091(15) 0.0513(10) Uani 1 1 d . . .
C176 C 0.2931(5) -0.0595(4) 0.0505(3) 0.0622(17) Uani 1 1 d . . .
H17C H 0.3254 -0.0486 0.0150 0.075 Uiso 1 1 calc R . .
H17D H 0.2259 -0.0273 0.0503 0.075 Uiso 1 1 calc R . .
C177 C 0.3129(5) -0.1602(5) 0.0636(3) 0.074(2) Uani 1 1 d . . .
O178 O 0.2776(4) -0.1935(3) 0.0300(2) 0.0855(15) Uani 1 1 d . . .
O179 O 0.3554(8) -0.2049(5) 0.0983(4) 0.183(4) Uani 1 1 d . . .
C180 C 0.2965(10) -0.2913(6) 0.0369(5) 0.140(4) Uani 1 1 d . . .
H18A H 0.3632 -0.3236 0.0263 0.168 Uiso 1 1 calc R . .
H18B H 0.2813 -0.3091 0.0748 0.168 Uiso 1 1 calc R . .
C181 C 0.2433(10) -0.3171(9) 0.0057(6) 0.163(5) Uani 1 1 d . . .
H18C H 0.1777 -0.2932 0.0200 0.196 Uiso 1 1 calc R . .
H18D H 0.2639 -0.3831 0.0069 0.196 Uiso 1 1 calc R . .
H18E H 0.2520 -0.2925 -0.0312 0.196 Uiso 1 1 calc R . .
O185 O 0.5738(2) -0.1294(3) 0.20964(15) 0.0492(9) Uani 1 1 d . . .
C186 C 0.6662(5) -0.1970(5) 0.2117(3) 0.0698(19) Uani 1 1 d . . .
H18F H 0.7089 -0.1670 0.2177 0.084 Uiso 1 1 calc R . .
H18G H 0.6888 -0.2238 0.1771 0.084 Uiso 1 1 calc R . .
C187 C 0.6678(5) -0.2708(5) 0.2546(3) 0.0683(18) Uani 1 1 d . . .
O188 O 0.6150(4) -0.2658(4) 0.2961(2) 0.0914(16) Uani 1 1 d . . .
O189 O 0.7414(5) -0.3458(4) 0.2437(3) 0.122(2) Uani 1 1 d . . .
C190 C 0.7564(9) -0.4279(7) 0.2814(6) 0.150(5) Uani 1 1 d . . .
H19A H 0.8233 -0.4578 0.2841 0.180 Uiso 1 1 calc R . .
H19B H 0.7238 -0.4108 0.3171 0.180 Uiso 1 1 calc R . .
C191 C 0.7213(9) -0.4890(8) 0.2622(7) 0.180(7) Uani 1 1 d . . .
H19C H 0.6545 -0.4600 0.2613 0.216 Uiso 1 1 calc R . .
H19D H 0.7332 -0.5444 0.2859 0.216 Uiso 1 1 calc R . .
H19E H 0.7522 -0.5039 0.2263 0.216 Uiso 1 1 calc R . .
C1 C 0.2926(10) 0.2786(10) 0.2370(6) 0.146(4) Uiso 1 1 d . . .
O2 O 0.3190(12) 0.3264(12) 0.2618(7) 0.292(7) Uiso 1 1 d . . .
C3 C 0.3611(11) 0.2262(10) 0.1925(6) 0.179(5) Uiso 1 1 d . . .
H3A H 0.4058 0.1718 0.2080 0.215 Uiso 1 1 calc R . .
H3B H 0.3939 0.2644 0.1719 0.215 Uiso 1 1 calc R . .
H3C H 0.3276 0.2087 0.1693 0.215 Uiso 1 1 calc R . .
C4 C 0.2245(8) 0.2369(8) 0.2648(5) 0.127(3) Uiso 1 1 d . . .
H4A H 0.2371 0.2170 0.3015 0.153 Uiso 1 1 calc R . .
H4B H 0.2296 0.1847 0.2464 0.153 Uiso 1 1 calc R . .
H4C H 0.1618 0.2814 0.2649 0.153 Uiso 1 1 calc R . .
C5 C 0.1108(14) 0.3569(14) 0.6151(9) 0.200(6) Uiso 1 1 d . . .
O6 O 0.0728(9) 0.4491(9) 0.6267(5) 0.218(5) Uiso 1 1 d . . .
C7 C 0.0913(15) 0.3094(14) 0.6685(9) 0.254(9) Uiso 1 1 d . . .
H7A H 0.0521 0.3543 0.6932 0.304 Uiso 1 1 calc R . .
H7B H 0.1497 0.2749 0.6825 0.304 Uiso 1 1 calc R . .
H7C H 0.0594 0.2682 0.6644 0.304 Uiso 1 1 calc R . .
C8 C 0.1523(16) 0.3256(15) 0.5606(9) 0.262(10) Uiso 1 1 d . . .
H8A H 0.1053 0.3502 0.5364 0.314 Uiso 1 1 calc R . .
H8B H 0.1744 0.2595 0.5624 0.314 Uiso 1 1 calc R . .
H8C H 0.2042 0.3468 0.5476 0.314 Uiso 1 1 calc R . .
O991 O 0.172(2) 0.494(2) 0.0729(12) 0.252(11) Uiso 0.50 1 d P B 1
O990 O 0.216(4) 0.533(4) 0.136(3) 0.43(3) Uiso 0.50 1 d P C 1
O992 O 0.722(3) 0.442(3) 0.424(2) 0.341(18) Uiso 0.50 1 d P D 2
H992 H 0.7488 0.4690 0.4004 0.409 Uiso 0.50 1 calc PR D 2
C993 C 0.625(4) 0.498(4) 0.435(2) 0.34(3) Uiso 0.50 1 d P D 2
H99A H 0.5825 0.4641 0.4454 0.403 Uiso 0.50 1 calc PR D 2
H99B H 0.6031 0.5474 0.4073 0.403 Uiso 0.50 1 calc PR D 2
C994 C 0.656(3) 0.531(3) 0.4861(17) 0.242(17) Uiso 0.50 1 d P D 2
H99C H 0.6032 0.5790 0.5025 0.290 Uiso 0.50 1 calc PR D 2
H99D H 0.7074 0.5528 0.4735 0.290 Uiso 0.50 1 calc PR D 2
H99E H 0.6754 0.4791 0.5123 0.290 Uiso 0.50 1 calc PR D 2
C995 C 0.100(4) 0.608(4) 0.176(2) 0.34(3) Uiso 0.50 1 d P E 3
H99F H 0.0655 0.6479 0.2043 0.408 Uiso 0.50 1 calc PR E 3
H99G H 0.0860 0.5521 0.1823 0.408 Uiso 0.50 1 calc PR E 3
H99H H 0.0818 0.6385 0.1417 0.408 Uiso 0.50 1 calc PR E 3
C996 C 0.213(3) 0.584(3) 0.175(2) 0.245(18) Uiso 0.50 1 d P E 3
H99I H 0.2397 0.5237 0.1938 0.294 Uiso 0.50 1 calc PR E 3
H99J H 0.2434 0.5826 0.1383 0.294 Uiso 0.50 1 calc PR E 3
O997 O 0.232(3) 0.657(3) 0.2038(15) 0.303(15) Uiso 0.50 1 d P E 3
H997 H 0.2158 0.6513 0.2365 0.363 Uiso 0.50 1 calc PR E 3

loop_
_atom_site_aniso_label
_atom_site_aniso_U_11
_atom_site_aniso_U_22
_atom_site_aniso_U_33
_atom_site_aniso_U_23
_atom_site_aniso_U_13
_atom_site_aniso_U_12
C11 0.050(3) 0.045(3) 0.045(3) 0.006(2) -0.016(3) -0.018(3)
C12 0.070(4) 0.053(4) 0.061(4) -0.007(3) -0.009(3) -0.023(3)
C13 0.082(5) 0.058(4) 0.060(4) -0.020(3) 0.003(4) -0.017(4)
C14 0.068(4) 0.058(4) 0.052(4) -0.003(3) -0.005(3) -0.014(3)
C15 0.039(3) 0.051(3) 0.044(3) 0.003(3) -0.011(2) -0.015(3)
C16 0.040(3) 0.049(3) 0.045(3) -0.007(3) -0.012(2) -0.008(2)
C17 0.035(3) 0.054(3) 0.040(3) 0.006(2) -0.006(2) -0.015(2)
C21 0.036(3) 0.048(3) 0.045(3) 0.001(2) -0.010(2) -0.016(2)
C22 0.038(3) 0.059(3) 0.039(3) 0.006(2) -0.001(2) -0.020(3)
C23 0.046(3) 0.055(3) 0.038(3) 0.004(2) -0.003(2) -0.023(3)
C24 0.049(3) 0.052(3) 0.042(3) 0.006(2) -0.011(2) -0.022(3)
C25 0.033(3) 0.045(3) 0.048(3) 0.001(2) -0.006(2) -0.015(2)
C26 0.045(3) 0.044(3) 0.034(3) -0.003(2) -0.010(2) -0.015(2)
C27 0.039(3) 0.062(4) 0.049(3) -0.003(3) -0.007(3) -0.011(3)
C31 0.030(3) 0.063(4) 0.053(4) -0.018(3) 0.001(2) -0.009(3)
C32 0.048(3) 0.086(5) 0.049(4) -0.011(3) -0.011(3) -0.017(3)
C33 0.065(4) 0.084(5) 0.080(5) -0.027(4) -0.005(4) -0.036(4)
C34 0.049(4) 0.079(5) 0.072(5) -0.012(4) 0.008(3) -0.028(3)
C35 0.041(3) 0.067(4) 0.050(3) -0.013(3) 0.002(3) -0.020(3)
C36 0.031(3) 0.062(4) 0.046(3) -0.011(3) 0.002(2) -0.007(3)
C37 0.050(4) 0.076(5) 0.068(4) -0.017(3) 0.014(3) -0.027(3)
C41 0.056(4) 0.070(4) 0.057(4) -0.004(3) 0.005(3) -0.031(3)
C42 0.063(4) 0.103(6) 0.050(4) 0.000(4) 0.007(3) -0.048(4)
C43 0.082(5) 0.066(4) 0.045(4) -0.007(3) -0.003(3) -0.046(4)
C44 0.080(4) 0.056(4) 0.039(3) -0.001(3) -0.008(3) -0.034(3)
C45 0.065(4) 0.059(4) 0.032(3) 0.003(2) -0.012(3) -0.032(3)
C46 0.063(4) 0.056(4) 0.044(3) 0.003(3) -0.003(3) -0.031(3)
C47 0.065(4) 0.048(3) 0.046(3) 0.000(3) -0.012(3) -0.020(3)
N200 0.057(3) 0.089(4) 0.043(3) 0.009(3) -0.007(3) -0.031(3)
O201 0.061(3) 0.211(7) 0.052(3) 0.029(3) 0.005(2) -0.057(4)
O202 0.072(3) 0.118(4) 0.042(3) 0.011(2) -0.014(2) -0.021(3)
N400 0.107(6) 0.093(5) 0.082(5) -0.012(4) 0.012(4) -0.062(5)
O401 0.134(6) 0.092(5) 0.138(6) -0.020(4) 0.012(4) -0.071(4)
O402 0.119(5) 0.121(5) 0.171(7) -0.019(4) 0.042(5) -0.084(4)
O150 0.051(2) 0.054(2) 0.041(2) 0.0002(17) -0.0146(17) -0.0184(18)
O250 0.0337(19) 0.072(3) 0.040(2) -0.0027(18) -0.0053(16) -0.0122(19)
C151 0.080(4) 0.055(4) 0.054(4) 0.009(3) -0.032(3) -0.028(3)
C152 0.062(4) 0.069(4) 0.042(3) 0.010(3) -0.018(3) -0.028(3)
O153 0.090(3) 0.072(3) 0.083(3) 0.002(2) -0.053(3) -0.029(3)
N154 0.046(3) 0.058(3) 0.052(3) 0.005(2) -0.016(2) -0.027(2)
O350 0.040(2) 0.060(2) 0.049(2) -0.0136(18) -0.0009(17) -0.0158(18)
C351 0.044(3) 0.075(4) 0.066(4) -0.025(3) 0.008(3) -0.013(3)
C352 0.044(3) 0.069(4) 0.046(3) -0.010(3) -0.004(3) -0.021(3)
O353 0.049(3) 0.082(3) 0.115(4) -0.031(3) 0.009(3) -0.030(2)
O356 0.073(3) 0.071(3) 0.086(3) -0.031(2) 0.029(3) -0.036(3)
C354 0.086(5) 0.078(5) 0.091(6) -0.027(4) 0.018(4) -0.037(5)
C355 0.112(7) 0.087(6) 0.126(8) -0.022(5) -0.007(6) -0.035(6)
O450 0.050(2) 0.053(3) 0.095(3) -0.009(2) 0.000(2) -0.023(2)
C51 0.047(3) 0.056(4) 0.055(4) -0.004(3) -0.009(3) -0.015(3)
C52 0.091(5) 0.059(4) 0.083(5) -0.009(4) 0.005(4) -0.029(4)
C53 0.098(6) 0.070(5) 0.089(6) -0.031(4) 0.004(5) -0.021(4)
C54 0.091(5) 0.073(5) 0.061(4) -0.018(4) 0.006(4) -0.026(4)
C55 0.047(3) 0.061(4) 0.050(3) -0.011(3) -0.004(3) -0.022(3)
C56 0.029(3) 0.053(3) 0.046(3) -0.008(3) -0.011(2) -0.010(2)
C57 0.042(3) 0.081(4) 0.053(4) -0.005(3) 0.006(3) -0.034(3)
C61 0.064(4) 0.066(4) 0.049(4) 0.002(3) -0.003(3) -0.036(3)
C62 0.081(5) 0.070(4) 0.053(4) -0.008(3) 0.010(4) -0.040(4)
C63 0.099(6) 0.094(5) 0.036(4) 0.004(3) 0.005(4) -0.046(5)
C64 0.101(6) 0.087(5) 0.041(4) 0.009(3) -0.023(4) -0.042(5)
C65 0.072(4) 0.056(4) 0.050(4) 0.009(3) -0.018(3) -0.029(3)
C66 0.063(4) 0.057(4) 0.045(4) 0.002(3) -0.003(3) -0.031(3)
C67 0.067(4) 0.061(4) 0.054(4) 0.008(3) -0.023(3) -0.015(3)
C71 0.051(3) 0.059(4) 0.049(4) -0.001(3) -0.021(3) -0.012(3)
C72 0.054(4) 0.081(5) 0.052(4) -0.008(3) -0.018(3) -0.011(3)
C73 0.058(4) 0.081(5) 0.063(4) -0.027(4) -0.014(3) -0.023(4)
C74 0.040(3) 0.065(4) 0.068(4) -0.020(3) -0.005(3) -0.017(3)
C75 0.033(3) 0.063(4) 0.050(3) -0.012(3) -0.007(2) -0.005(3)
C76 0.040(3) 0.048(3) 0.056(4) -0.009(3) -0.017(3) -0.009(3)
C77 0.043(3) 0.074(4) 0.056(4) -0.011(3) -0.002(3) -0.019(3)
C81 0.049(3) 0.056(4) 0.042(3) -0.007(3) 0.003(3) -0.024(3)
C82 0.051(3) 0.078(5) 0.056(4) -0.014(3) 0.012(3) -0.033(3)
C83 0.063(4) 0.061(4) 0.052(4) -0.007(3) 0.017(3) -0.033(3)
C84 0.060(4) 0.048(3) 0.045(3) -0.003(3) 0.000(3) -0.013(3)
C85 0.046(3) 0.060(4) 0.044(3) -0.001(3) -0.006(3) -0.021(3)
C86 0.051(3) 0.051(3) 0.035(3) -0.001(2) -0.006(2) -0.023(3)
C87 0.056(3) 0.057(4) 0.045(3) 0.002(3) -0.012(3) -0.018(3)
N600 0.162(9) 0.150(8) 0.049(5) -0.012(5) -0.009(5) -0.044(7)
O601 0.148(7) 0.202(8) 0.070(4) -0.036(5) 0.027(4) -0.060(6)
O602 0.232(11) 0.403(18) 0.045(4) -0.025(7) -0.042(6) 0.021(11)
N800 0.080(5) 0.070(4) 0.085(5) -0.004(3) 0.028(4) -0.032(4)
O801 0.115(5) 0.072(4) 0.109(5) 0.010(3) 0.021(4) -0.037(4)
O802 0.098(5) 0.103(5) 0.167(7) 0.007(4) 0.028(4) -0.062(4)
C651 0.040(3) 0.079(4) 0.055(4) -0.015(3) 0.002(3) -0.029(3)
C652 0.040(3) 0.050(3) 0.048(3) 0.002(2) -0.009(3) -0.019(3)
O653 0.040(2) 0.090(3) 0.056(3) -0.012(2) -0.0126(19) -0.014(2)
N654 0.039(2) 0.073(3) 0.038(2) -0.009(2) -0.003(2) -0.024(2)
O550 0.0374(19) 0.057(2) 0.047(2) -0.0085(18) -0.0081(16) -0.0117(17)
O650 0.045(2) 0.093(3) 0.041(2) -0.012(2) -0.0061(18) -0.016(2)
O750 0.040(2) 0.057(2) 0.064(3) -0.0153(19) -0.0175(18) -0.0056(18)
C751 0.051(3) 0.051(4) 0.060(4) -0.014(3) -0.019(3) -0.002(3)
C752 0.055(4) 0.062(4) 0.037(3) -0.006(3) -0.006(3) -0.019(3)
O753 0.056(3) 0.080(3) 0.094(4) -0.012(3) -0.019(3) -0.021(2)
O754 0.075(3) 0.062(3) 0.086(3) -0.025(2) -0.007(3) -0.024(2)
C755 0.111(7) 0.110(7) 0.160(10) -0.066(7) 0.007(7) -0.045(6)
C758 0.111(7) 0.110(7) 0.160(10) -0.066(7) 0.007(7) -0.045(6)
O850 0.046(2) 0.059(3) 0.070(3) 0.007(2) -0.023(2) -0.021(2)
C91 0.038(3) 0.058(3) 0.028(3) -0.012(2) 0.003(2) -0.017(3)
C92 0.040(3) 0.058(4) 0.033(3) 0.005(2) -0.003(2) -0.020(3)
C93 0.042(3) 0.059(4) 0.036(3) 0.001(2) -0.002(2) -0.027(3)
C94 0.034(3) 0.060(4) 0.041(3) -0.004(3) -0.008(2) -0.019(3)
C96 0.037(3) 0.050(3) 0.037(3) -0.009(2) 0.005(2) -0.017(2)
C95 0.033(3) 0.055(3) 0.040(3) -0.001(2) 0.003(2) -0.018(2)
C97 0.035(3) 0.060(4) 0.052(3) -0.002(3) -0.002(2) -0.014(3)
C101 0.034(3) 0.051(3) 0.049(3) -0.002(3) -0.012(2) -0.013(2)
C102 0.060(4) 0.061(4) 0.056(4) 0.002(3) -0.015(3) -0.033(3)
C103 0.065(4) 0.066(4) 0.057(4) -0.012(3) -0.014(3) -0.025(3)
C104 0.057(3) 0.072(4) 0.034(3) -0.014(3) -0.008(3) -0.014(3)
C105 0.035(3) 0.051(3) 0.039(3) -0.001(2) -0.013(2) -0.007(2)
C106 0.035(3) 0.050(3) 0.033(3) -0.005(2) -0.011(2) -0.012(2)
C107 0.039(3) 0.054(3) 0.042(3) 0.006(3) -0.006(2) -0.006(3)
C111 0.037(3) 0.051(3) 0.042(3) 0.001(2) 0.001(2) -0.020(2)
C112 0.049(3) 0.060(4) 0.035(3) 0.003(2) -0.005(2) -0.021(3)
C113 0.036(3) 0.057(3) 0.034(3) -0.002(2) 0.001(2) -0.025(3)
C114 0.033(3) 0.079(4) 0.044(3) -0.007(3) -0.003(2) -0.025(3)
C115 0.042(3) 0.077(4) 0.037(3) -0.010(3) 0.002(2) -0.028(3)
C116 0.044(3) 0.060(4) 0.039(3) -0.005(3) 0.000(2) -0.023(3)
O115 0.043(2) 0.092(3) 0.042(2) -0.011(2) -0.0056(17) -0.012(2)
O950 0.055(2) 0.062(3) 0.049(2) -0.0102(19) -0.0129(19) -0.021(2)
C117 0.044(3) 0.100(5) 0.040(3) -0.008(3) -0.004(3) -0.028(3)
C121 0.036(3) 0.079(4) 0.029(3) -0.006(3) -0.007(2) -0.024(3)
C122 0.035(3) 0.094(5) 0.045(3) -0.017(3) -0.001(3) -0.011(3)
C123 0.045(3) 0.070(4) 0.064(4) -0.012(3) -0.010(3) -0.011(3)
C124 0.054(3) 0.069(4) 0.043(3) -0.007(3) -0.004(3) -0.017(3)
C125 0.044(3) 0.069(4) 0.021(2) -0.009(2) -0.005(2) -0.023(3)
C126 0.039(3) 0.069(4) 0.032(3) -0.013(3) -0.009(2) -0.014(3)
C127 0.043(3) 0.064(4) 0.032(3) -0.006(2) 0.002(2) -0.027(3)
O175 0.045(2) 0.069(3) 0.044(2) -0.0091(19) -0.0065(17) -0.023(2)
C176 0.076(4) 0.072(4) 0.050(4) -0.012(3) -0.012(3) -0.035(4)
C177 0.074(5) 0.085(5) 0.068(5) -0.022(4) -0.020(4) -0.023(4)
O178 0.098(4) 0.073(3) 0.090(4) -0.017(3) -0.013(3) -0.031(3)
O179 0.284(11) 0.086(5) 0.198(8) 0.040(5) -0.178(9) -0.040(6)
C180 0.212(13) 0.061(6) 0.147(10) -0.020(6) -0.047(9) -0.033(7)
C181 0.193(13) 0.142(10) 0.160(12) -0.055(9) -0.047(10) -0.041(10)
O185 0.041(2) 0.052(2) 0.049(2) -0.0100(18) -0.0055(17) -0.0082(18)
C186 0.060(4) 0.062(4) 0.071(4) -0.015(3) -0.009(3) 0.003(3)
C187 0.061(4) 0.057(4) 0.074(5) -0.009(4) -0.008(4) -0.003(3)
O188 0.094(4) 0.083(4) 0.073(4) 0.002(3) -0.013(3) -0.004(3)
O189 0.109(5) 0.063(4) 0.148(6) 0.001(4) 0.006(4) 0.013(3)
C190 0.140(10) 0.062(6) 0.215(14) 0.008(7) -0.023(9) -0.002(6)
C191 0.116(9) 0.090(8) 0.34(2) -0.022(10) -0.057(11) -0.028(7)

loop_
_atom_type_symbol
_atom_type_description
_atom_type_scat_dispersion_real
_atom_type_scat_dispersion_imag
_atom_type_scat_source
C C 0.0033 0.0016 'International Tables Vol C Tables 4.2.6.8 and 6.1.1.4'
H H 0.0000 0.0000 'International Tables Vol C Tables 4.2.6.8 and 6.1.1.4'
N N 0.0061 0.0033 'International Tables Vol C Tables 4.2.6.8 and 6.1.1.4'
O O 0.0106 0.0060 'International Tables Vol C Tables 4.2.6.8 and 6.1.1.4'

loop_
_geom_angle_atom_site_label_1
_geom_angle_atom_site_label_2
_geom_angle_atom_site_label_3
_geom_angle
C12 C11 C16 117.1(5)
C12 C11 C47 120.6(5)
C16 C11 C47 122.3(5)
C13 C12 C11 121.2(6)
C14 C13 C12 120.1(6)
C13 C14 C15 122.1(6)
C16 C15 C14 116.0(5)
C16 C15 C17 123.4(5)
C14 C15 C17 120.6(5)
C15 C16 C11 123.3(5)
C15 C16 O150 117.7(5)
C11 C16 O150 119.0(5)
C15 C17 C21 112.4(4)
C22 C21 C26 117.6(5)
C22 C21 C17 120.8(5)
C26 C21 C17 121.6(5)
C21 C22 C23 120.6(5)
C22 C23 C24 122.7(5)
C22 C23 N200 120.0(5)
C24 C23 N200 117.4(5)
C23 C24 C25 118.7(5)
C24 C25 C26 118.8(5)
C24 C25 C27 119.7(5)
C26 C25 C27 121.5(5)
O250 C26 C25 122.7(5)
O250 C26 C21 115.6(4)
C25 C26 C21 121.7(5)
C31 C27 C25 111.2(5)
C36 C31 C32 117.0(6)
C36 C31 C27 121.9(5)
C32 C31 C27 121.1(6)
C33 C32 C31 120.5(6)
C34 C33 C32 120.6(6)
C33 C34 C35 121.8(7)
C34 C35 C36 117.2(6)
C34 C35 C37 119.9(6)
C36 C35 C37 122.9(6)
O350 C36 C35 120.1(5)
O350 C36 C31 117.1(5)
C35 C36 C31 122.8(6)
C35 C37 C41 112.2(5)
C46 C41 C42 117.9(6)
C46 C41 C37 120.0(5)
C42 C41 C37 122.1(6)
C43 C42 C41 119.3(6)
C44 C43 C42 122.5(6)
C44 C43 N400 118.5(7)
C42 C43 N400 119.0(7)
C43 C44 C45 119.7(6)
C46 C45 C44 117.4(6)
C46 C45 C47 123.3(5)
C44 C45 C47 119.1(5)
O450 C46 C41 113.8(5)
O450 C46 C45 123.2(5)
C41 C46 C45 123.0(5)
C11 C47 C45 114.3(5)
O202 N200 O201 121.9(5)
O202 N200 C23 119.7(5)
O201 N200 C23 118.5(5)
O402 N400 O401 122.6(7)
O402 N400 C43 118.5(8)
O401 N400 C43 118.9(7)
C16 O150 C151 114.4(4)
O150 C151 C152 112.5(5)
O153 C152 N154 125.1(6)
O153 C152 C151 118.8(5)
N154 C152 C151 116.2(5)
C152 N154 C93 128.0(5)
C36 O350 C351 113.9(4)
O350 C351 C352 109.7(5)
O353 C352 O356 125.2(6)
O353 C352 C351 125.5(6)
O356 C352 C351 109.2(5)
C352 O356 C354 118.2(5)
O356 C354 C355 107.1(7)
C56 C51 C52 117.7(6)
C56 C51 C87 124.0(5)
C52 C51 C87 118.3(6)
C53 C52 C51 119.3(6)
C54 C53 C52 120.9(7)
C53 C54 C55 122.2(7)
C54 C55 C56 117.2(6)
C54 C55 C57 119.8(6)
C56 C55 C57 122.9(5)
C55 C56 O550 118.3(5)
C55 C56 C51 122.5(5)
O550 C56 C51 119.2(5)
C61 C57 C55 112.7(5)
C62 C61 C66 118.1(6)
C62 C61 C57 121.1(6)
C66 C61 C57 120.8(5)
C61 C62 C63 119.0(7)
C64 C63 C62 122.4(6)
C64 C63 N600 118.2(8)
C62 C63 N600 119.3(8)
C65 C64 C63 120.2(6)
C64 C65 C66 118.2(7)
C64 C65 C67 121.0(6)
C66 C65 C67 120.8(6)
O650 C66 C65 123.3(6)
O650 C66 C61 114.6(5)
C65 C66 C61 122.1(6)
C65 C67 C71 112.2(5)
C76 C71 C72 117.8(6)
C76 C71 C67 121.4(5)
C72 C71 C67 120.7(6)
C73 C72 C71 120.4(6)
C74 C73 C72 120.2(6)
C73 C74 C75 121.4(6)
C76 C75 C74 117.2(6)
C76 C75 C77 122.7(5)
C74 C75 C77 120.1(6)
C71 C76 C75 122.8(5)
C71 C76 O750 118.8(5)
C75 C76 O750 118.0(5)
C81 C77 C75 114.6(5)
C82 C81 C86 116.8(5)
C82 C81 C77 121.0(5)
C86 C81 C77 122.2(5)
C83 C82 C81 120.8(6)
C82 C83 C84 121.7(6)
C82 C83 N800 119.5(6)
C84 C83 N800 118.8(6)
C85 C84 C83 119.7(6)
C84 C85 C86 117.6(5)
C84 C85 C87 121.5(5)
C86 C85 C87 120.9(5)
O850 C86 C81 120.5(5)
O850 C86 C85 116.2(5)
C81 C86 C85 123.3(5)
C85 C87 C51 111.3(5)
O602 N600 O601 123.5(9)
O602 N600 C63 118.3(10)
O601 N600 C63 117.9(9)
O801 N800 O802 122.1(7)
O801 N800 C83 119.3(7)
O802 N800 C83 118.6(7)
O550 C651 C652 111.8(5)
O653 C652 N654 125.5(5)
O653 C652 C651 117.7(5)
N654 C652 C651 116.7(5)
C652 N654 C113 128.8(5)
C56 O550 C651 114.9(4)
C76 O750 C751 116.6(4)
O750 C751 C752 107.6(5)
O753 C752 O754 125.7(6)
O753 C752 C751 125.0(6)
O754 C752 C751 109.3(5)
C752 O754 C758 117.1(6)
C752 O754 C755 117.1(6)
C758 O754 C755 0.0(10)
O754 C755 C756 106.2(11)
C757 C758 O754 117.8(15)
C96 C91 C92 119.6(5)
C96 C91 C127 122.0(5)
C92 C91 C127 118.3(5)
C93 C92 C91 120.4(5)
C92 C93 C94 119.2(5)
C92 C93 N154 124.0(5)
C94 C93 N154 116.7(5)
C95 C94 C93 121.7(5)
C91 C96 O950 118.8(5)
C91 C96 C95 120.8(5)
O950 C96 C95 120.4(5)
C94 C95 C96 118.1(5)
C94 C95 C97 119.6(5)
C96 C95 C97 122.2(5)
C101 C97 C95 109.7(4)
C102 C101 C106 116.4(5)
C102 C101 C97 119.9(5)
C106 C101 C97 123.0(5)
C103 C102 C101 121.6(5)
C102 C103 C104 119.3(6)
C103 C104 C105 122.1(5)
C106 C105 C104 116.9(5)
C106 C105 C107 123.8(5)
C104 C105 C107 119.3(5)
C105 C106 O185 118.8(5)
C105 C106 C101 123.3(5)
O185 C106 C101 117.7(4)
C105 C107 C111 112.8(4)
C112 C111 C116 118.1(5)
C112 C111 C107 121.7(5)
C116 C111 C107 120.2(5)
C113 C112 C111 121.6(5)
C114 C113 C112 118.9(5)
C114 C113 N654 123.5(5)
C112 C113 N654 117.6(5)
C113 C114 C115 121.3(5)
C116 C115 C114 118.9(5)
C116 C115 C117 122.0(5)
C114 C115 C117 119.1(5)
O115 C116 C115 124.0(5)
O115 C116 C111 114.9(5)
C115 C116 C111 121.1(5)
C121 C117 C115 112.3(5)
C122 C121 C126 116.5(5)
C122 C121 C117 121.9(5)
C126 C121 C117 121.5(6)
C123 C122 C121 122.1(5)
C122 C123 C124 119.4(6)
C123 C124 C125 121.8(6)
C124 C125 C126 117.3(5)
C124 C125 C127 121.8(5)
C126 C125 C127 120.7(5)
C125 C126 C121 122.5(5)
C125 C126 O175 119.7(5)
C121 C126 O175 117.7(5)
C125 C127 C91 110.1(4)
C126 O175 C176 112.7(4)
O175 C176 C177 107.5(5)
O179 C177 O178 124.0(8)
O179 C177 C176 125.1(7)
O178 C177 C176 110.9(6)
C177 O178 C180 116.0(7)
C181 C180 O178 111.3(10)
C106 O185 C186 115.7(4)
O185 C186 C187 112.6(6)
O188 C187 O189 122.3(7)
O188 C187 C186 127.1(6)
O189 C187 C186 110.5(7)
C187 O189 C190 119.4(8)
C191 C190 O189 108.7(12)
O2 C1 C4 119.7(15)
O2 C1 C3 117.6(16)
C4 C1 C3 115.6(13)
O6 C5 C8 124.1(19)
O6 C5 C7 101.7(17)
C8 C5 C7 134(2)
O992 C993 C994 86(4)
O997 C996 C995 111(4)

loop_
_geom_bond_atom_site_label_1
_geom_bond_atom_site_label_2
_geom_bond_distance
C11 C12 1.393(8)
C11 C16 1.398(8)
C11 C47 1.515(8)
C12 C13 1.373(9)
C13 C14 1.365(9)
C14 C15 1.404(8)
C15 C16 1.396(8)
C15 C17 1.511(8)
C16 O150 1.405(6)
C17 C21 1.530(7)
C21 C22 1.371(7)
C21 C26 1.411(7)
C22 C23 1.372(7)
C23 C24 1.380(8)
C23 N200 1.464(7)
C24 C25 1.383(8)
C25 C26 1.408(7)
C25 C27 1.540(7)
C26 O250 1.359(6)
C27 C31 1.510(8)
C31 C36 1.397(8)
C31 C32 1.401(8)
C32 C33 1.378(10)
C33 C34 1.359(10)
C34 C35 1.383(9)
C35 C36 1.391(8)
C35 C37 1.516(9)
C36 O350 1.391(7)
C37 C41 1.529(9)
C41 C46 1.388(9)
C41 C42 1.402(9)
C42 C43 1.375(10)
C43 C44 1.376(9)
C43 N400 1.456(9)
C44 C45 1.398(8)
C45 C46 1.402(8)
C45 C47 1.527(9)
C46 O450 1.358(7)
N200 O202 1.208(6)
N200 O201 1.221(7)
N400 O402 1.220(9)
N400 O401 1.246(9)
O150 C151 1.433(7)
C151 C152 1.512(9)
C152 O153 1.220(7)
C152 N154 1.353(7)
N154 C93 1.426(7)
O350 C351 1.449(7)
C351 C352 1.500(9)
C352 O353 1.192(7)
C352 O356 1.327(7)
O356 C354 1.457(9)
C354 C355 1.481(11)
C51 C56 1.398(8)
C51 C52 1.407(9)
C51 C87 1.523(8)
C52 C53 1.392(11)
C53 C54 1.345(11)
C54 C55 1.384(9)
C55 C56 1.388(8)
C55 C57 1.524(9)
C56 O550 1.391(6)
C57 C61 1.505(9)
C61 C62 1.385(9)
C61 C66 1.418(9)
C62 C63 1.394(10)
C63 C64 1.378(11)
C63 N600 1.456(10)
C64 C65 1.373(9)
C65 C66 1.401(8)
C65 C67 1.520(9)
C66 O650 1.346(7)
C67 C71 1.531(9)
C71 C76 1.382(8)
C71 C72 1.396(9)
C72 C73 1.389(10)
C73 C74 1.358(9)
C74 C75 1.403(8)
C75 C76 1.385(8)
C75 C77 1.513(8)
C76 O750 1.401(7)
C77 C81 1.503(8)
C81 C82 1.388(8)
C81 C86 1.403(8)
C82 C83 1.379(9)
C83 C84 1.390(9)
C83 N800 1.453(9)
C84 C85 1.385(8)
C85 C86 1.411(8)
C85 C87 1.505(8)
C86 O850 1.359(7)
N600 O602 1.191(12)
N600 O601 1.218(11)
N800 O801 1.225(8)
N800 O802 1.245(9)
C651 O550 1.446(7)
C651 C652 1.515(8)
C652 O653 1.212(6)
C652 N654 1.344(7)
N654 C113 1.432(7)
O750 C751 1.430(7)
C751 C752 1.494(8)
C752 O753 1.180(7)
C752 O754 1.328(7)
O754 C758 1.461(10)
O754 C755 1.461(10)
C755 C756 1.53(2)
C758 C757 1.28(2)
C91 C96 1.383(7)
C91 C92 1.403(8)
C91 C127 1.521(7)
C92 C93 1.376(7)
C93 C94 1.395(7)
C94 C95 1.385(8)
C96 O950 1.390(7)
C96 C95 1.408(7)
C95 C97 1.525(8)
C97 C101 1.515(8)
C101 C102 1.407(8)
C101 C106 1.408(8)
C102 C103 1.368(9)
C103 C104 1.385(9)
C104 C105 1.393(8)
C105 C106 1.376(7)
C105 C107 1.518(8)
C106 O185 1.399(6)
C107 C111 1.529(7)
C111 C112 1.392(8)
C111 C116 1.401(8)
C112 C113 1.386(8)
C113 C114 1.374(7)
C114 C115 1.397(8)
C115 C116 1.380(8)
C115 C117 1.523(8)
C116 O115 1.375(6)
C117 C121 1.509(8)
C121 C122 1.397(9)
C121 C126 1.400(7)
C122 C123 1.372(9)
C123 C124 1.381(8)
C124 C125 1.381(8)
C125 C126 1.401(8)
C125 C127 1.512(7)
C126 O175 1.400(7)
O175 C176 1.423(7)
C176 C177 1.490(10)
C177 O179 1.171(9)
C177 O178 1.321(8)
O178 C180 1.437(10)
C180 C181 1.405(15)
O185 C186 1.433(7)
C186 C187 1.465(10)
C187 O188 1.198(8)
C187 O189 1.321(8)
O189 C190 1.459(12)
C190 C191 1.418(16)
C1 O2 1.237(18)
C1 C4 1.457(15)
C1 C3 1.498(17)
C5 O6 1.393(19)
C5 C8 1.47(2)
C5 C7 1.48(2)
O992 C993 1.42(6)
C993 C994 1.63(6)
C995 C996 1.63(6)
C996 O997 1.55(5)
